data_1563967
loop_
_publ_author_name
'Montes-Tolentino, Pedro'
'Rodr\'iguez-L\'opez, Germ\'an'
'S\'anchez-Ruiz, Sonia A.'
'Villase\~nor-Granados, Tayde Osvaldo'
'Flores-Parra, Angelina'

_publ_section_title
;
 Structural analysis of (5-methyl-[1,3,5]-dithiazinan-2-yl)phosphines and
 their oxides. N-Borane adducts as conformational probes
;
_journal_name_full 'Inorganica Chimica Acta'
_journal_page_first 420
_journal_page_last 430
_journal_paper_doi 10.1016/j.ica.2018.06.045
_journal_volume 482
_journal_year 2018
_chemical_compound_source 'synthesis as described'
_chemical_formula_moiety 'C14 H21 N2 P S4 Se'
_chemical_formula_sum 'C14 H21 N2 P S4 Se'
_chemical_formula_weight 455.5
_chemical_name_common 'bis(5-methyl-1,3,5-dithiazinan-2-yl)(phenyl)phosphine selenide'
_space_group_IT_number 14
_space_group_name_Hall '-P 2yn'
_space_group_name_H-M_alt 'P 1 21/n 1'
_symmetry_cell_setting monoclinic
_symmetry_Int_Tables_number 14
_symmetry_space_group_name_Hall '-P 2yn'
_symmetry_space_group_name_H-M 'P 1 21/n 1'
_atom_sites_solution_hydrogens geom
_atom_sites_solution_primary 'direct - structure invariant direct methods'
_atom_sites_solution_secondary 'direct - structure invariant direct methods'
_cell_angle_alpha 90
_cell_angle_beta 99.401(3)
_cell_angle_gamma 90
_cell_formula_units_Z 4
_cell_length_a 9.0886(4)
_cell_length_b 9.7044(5)
_cell_length_c 22.1986(12)
_cell_measurement_reflns_used 19969
_cell_measurement_temperature 293(2)
_cell_measurement_theta_max 27.48
_cell_measurement_theta_min 2.91
_cell_measurement_wavelength 0.71073
_cell_volume 1931.61(17)
_computing_cell_refinement 'HKL Scalepack (Otwinowski & Minor 1997)'
_computing_data_collection 'Collect (Bruker AXS BV, 1997-2004)'
_computing_data_reduction 'HKL Denzo and Scalepack (Otwinowski & Minor 1997)'
_computing_molecular_graphics 'Ortep for Windows (Farrugia, 2012)'
_computing_publication_material 'WinGX publication routines (Farrugia, 2012)'
_computing_structure_refinement 'SHELXL-2014/7 (Sheldrick, 2014)'
_computing_structure_solution 'SHELXS-2013/1 (Sheldrick, 2008)'
_diffrn_ambient_temperature 293(2)
_diffrn_detector 'CCD plate'
_diffrn_detector_area_resol_mean 9
_diffrn_measured_fraction_theta_full 0.984
_diffrn_measured_fraction_theta_max 0.966
_diffrn_measurement_device '95mm CCD camera on \k-goniostat'
_diffrn_measurement_device_type KappaCCD
_diffrn_measurement_method 'CCD rotation images, thick slices'
_diffrn_orient_matrix_UB_11 -0.003147
_diffrn_orient_matrix_UB_12 0.102908
_diffrn_orient_matrix_UB_13 0.00174
_diffrn_orient_matrix_UB_21 0.105773
_diffrn_orient_matrix_UB_22 0.001347
_diffrn_orient_matrix_UB_23 0.021343
_diffrn_orient_matrix_UB_31 0.035217
_diffrn_orient_matrix_UB_32 0.005152
_diffrn_orient_matrix_UB_33 -0.040329
_diffrn_radiation_monochromator 'horizonally mounted graphite crystal'
_diffrn_radiation_probe x-ray
_diffrn_radiation_type MoK\a
_diffrn_radiation_wavelength 0.71073
_diffrn_reflns_av_R_equivalents 0.0723
_diffrn_reflns_av_unetI/netI 0.0765
_diffrn_reflns_Laue_measured_fraction_full 0.984
_diffrn_reflns_Laue_measured_fraction_max 0.966
_diffrn_reflns_limit_h_max 11
_diffrn_reflns_limit_h_min -11
_diffrn_reflns_limit_k_max 12
_diffrn_reflns_limit_k_min -12
_diffrn_reflns_limit_l_max 28
_diffrn_reflns_limit_l_min -28
_diffrn_reflns_number 19624
_diffrn_reflns_point_group_measured_fraction_full 0.984
_diffrn_reflns_point_group_measured_fraction_max 0.966
_diffrn_reflns_reduction_process
;
        Scaled and merged with Sortav
        R.H. Blessing, (1987) Cryst. Rev. 1, 3-58
        R.H. Blessing, (1989) J. Appl. Cryst. 22, 396-397
;
_diffrn_reflns_theta_full 25.242
_diffrn_reflns_theta_max 27.404
_diffrn_reflns_theta_min 3.093
_diffrn_source 'Enraf Nonius FR590'
_diffrn_standards_interval_count .
_diffrn_standards_interval_time .
_diffrn_standards_number 0
_exptl_absorpt_coefficient_mu 2.456
_exptl_absorpt_correction_type none
_exptl_crystal_colour colourless
_exptl_crystal_density_diffrn 1.566
_exptl_crystal_density_method 'not measured'
_exptl_crystal_description fragment
_exptl_crystal_F_000 928
_exptl_crystal_size_max 0.10
_exptl_crystal_size_mid 0.025
_exptl_crystal_size_min 0.025
_refine_diff_density_max 1.417
_refine_diff_density_min -0.819
_refine_diff_density_rms 0.131
_refine_ls_extinction_method none
_refine_ls_goodness_of_fit_ref 1.099
_refine_ls_hydrogen_treatment constr
_refine_ls_matrix_type full
_refine_ls_number_constraints 0
_refine_ls_number_parameters 201
_refine_ls_number_reflns 4255
_refine_ls_number_restraints 31
_refine_ls_restrained_S_all 1.096
_refine_ls_R_factor_all 0.1324
_refine_ls_R_factor_gt 0.0809
_refine_ls_shift/su_max 0
_refine_ls_shift/su_mean 0
_refine_ls_structure_factor_coef Fsqd
_refine_ls_weighting_details 'w=1/[\s^2^(Fo^2^)+(0.0523P)^2^+16.5441P] where P=(Fo^2^+2Fc^2^)/3'
_refine_ls_weighting_scheme calc
_refine_ls_wR_factor_gt 0.1891
_refine_ls_wR_factor_ref 0.2089
_reflns_Friedel_coverage 0
_reflns_number_gt 2642
_reflns_number_total 4255
_reflns_threshold_expression 'I > 2\s(I)'
_cod_data_source_file ICA-2018-482-420.cif
_cod_data_source_block PhPSe(MeDtz)2
_cod_original_sg_symbol_H-M 'P 21/n'
_cod_database_code 1563967

loop_
_symmetry_equiv_pos_as_xyz
'x, y, z'
'-x+1/2, y+1/2, -z+1/2'
'-x, -y, -z'
'x-1/2, -y-1/2, z-1/2'

loop_
_atom_site_label
_atom_site_type_symbol
_atom_site_fract_x
_atom_site_fract_y
_atom_site_fract_z
_atom_site_U_iso_or_equiv
_atom_site_adp_type
_atom_site_occupancy
_atom_site_site_symmetry_order
_atom_site_calc_flag
_atom_site_refinement_flags_posn
_atom_site_refinement_flags_adp
_atom_site_refinement_flags_occupancy
_atom_site_disorder_assembly
_atom_site_disorder_group
C1 C 0.6794(8) 0.8011(8) 0.4812(3) 0.0368(17) Uani 1 1 d . . . . .
H1 H 0.5992 0.8645 0.4873 0.044 Uiso 1 1 calc R U . . .
C2 C 0.9499(9) 0.6885(9) 0.5443(4) 0.048(2) Uani 1 1 d . . . . .
H2A H 0.9908 0.6824 0.5067 0.058 Uiso 1 1 calc R U . . .
H2B H 1.033 0.699 0.5775 0.058 Uiso 1 1 calc R U . . .
C3 C 0.7699(10) 0.5235(9) 0.5021(4) 0.050(2) Uani 1 1 d . . . . .
H3A H 0.7397 0.4293 0.5081 0.06 Uiso 1 1 calc R U . . .
H3B H 0.8175 0.5245 0.466 0.06 Uiso 1 1 calc R U . . .
C4 C 0.8329(12) 0.5445(12) 0.6134(4) 0.069(3) Uani 1 1 d . . . . .
H4A H 0.7491 0.6028 0.6165 0.103 Uiso 1 1 calc R U . . .
H4B H 0.9149 0.5693 0.6445 0.103 Uiso 1 1 calc R U . . .
H4C H 0.8061 0.4502 0.6187 0.103 Uiso 1 1 calc R U . . .
C5 C 0.7700(9) 1.0212(8) 0.4055(4) 0.0378(18) Uani 1 1 d . . . . .
H5 H 0.8671 1.0205 0.4323 0.045 Uiso 1 1 calc R U . . .
C6 C 0.5177(10) 1.2037(11) 0.3786(4) 0.054(2) Uani 1 1 d . . . . .
H6A H 0.4479 1.1289 0.3672 0.064 Uiso 1 1 calc R U . . .
H6B H 0.4628 1.2778 0.394 0.064 Uiso 1 1 calc R U . . .
C7 C 0.6334(10) 1.1448(10) 0.2952(4) 0.054(2) Uani 1 1 d . . . . .
H7A H 0.6455 1.1788 0.2552 0.065 Uiso 1 1 calc R U . . .
H7B H 0.5645 1.0678 0.2888 0.065 Uiso 1 1 calc R U . . .
C8 C 0.6475(12) 1.3809(10) 0.3314(5) 0.067(3) Uani 1 1 d . . . . .
H8A H 0.5876 1.4506 0.3463 0.101 Uiso 1 1 calc R U . . .
H8B H 0.6696 1.4081 0.2922 0.101 Uiso 1 1 calc R U . . .
H8C H 0.7388 1.3698 0.3595 0.101 Uiso 1 1 calc R U . . .
C9 C 0.5293(9) 0.8204(8) 0.3568(4) 0.0392(18) Uani 1 1 d . . . . .
C10 C 0.5186(12) 0.7648(11) 0.2988(4) 0.058(3) Uani 1 1 d . U . . .
H10 H 0.604 0.7361 0.2843 0.07 Uiso 1 1 calc R U . . .
C11 C 0.3811(14) 0.7522(13) 0.2628(6) 0.080(3) Uani 1 1 d . U . . .
H11 H 0.3732 0.7121 0.2244 0.096 Uiso 1 1 calc R U . . .
C12 C 0.2543(13) 0.7990(14) 0.2834(6) 0.088(3) Uani 1 1 d . U . . .
H12 H 0.1631 0.7956 0.2574 0.105 Uiso 1 1 calc R U . . .
C13 C 0.2604(11) 0.8503(13) 0.3415(5) 0.073(3) Uani 1 1 d . U . . .
H13 H 0.174 0.8757 0.356 0.087 Uiso 1 1 calc R U . . .
C14 C 0.4014(9) 0.8632(10) 0.3784(4) 0.054(2) Uani 1 1 d . U . . .
H14 H 0.409 0.9006 0.4174 0.064 Uiso 1 1 calc R U . . .
N1 N 0.8770(8) 0.5619(7) 0.5528(3) 0.0481(18) Uani 1 1 d . . . . .
N2 N 0.5660(8) 1.2508(7) 0.3254(3) 0.0484(19) Uani 1 1 d . . . . .
P1 P 0.7123(2) 0.8380(2) 0.40311(9) 0.0354(5) Uani 1 1 d . . . . .
S1A S 0.6000(2) 0.6314(2) 0.48672(10) 0.0435(5) Uani 1 1 d . . . . .
S2A S 0.8327(2) 0.8462(2) 0.54103(10) 0.0454(5) Uani 1 1 d . . . . .
S3A S 0.8141(3) 1.0790(3) 0.33268(11) 0.0529(6) Uani 1 1 d . . . . .
S4 S 0.6612(3) 1.1424(2) 0.44235(10) 0.0447(5) Uani 1 1 d . . . . .
Se1 Se 0.87883(11) 0.71861(11) 0.37412(5) 0.0557(3) Uani 1 1 d . . . . .

loop_
_atom_site_aniso_label
_atom_site_aniso_U_11
_atom_site_aniso_U_22
_atom_site_aniso_U_33
_atom_site_aniso_U_23
_atom_site_aniso_U_13
_atom_site_aniso_U_12
C1 0.029(4) 0.040(4) 0.042(4) 0.002(4) 0.009(3) -0.001(3)
C2 0.042(5) 0.049(5) 0.050(5) 0.001(4) -0.002(4) 0.007(4)
C3 0.055(5) 0.033(5) 0.063(6) -0.004(4) 0.013(5) 0.002(4)
C4 0.072(7) 0.077(8) 0.058(6) 0.022(6) 0.016(5) 0.026(6)
C5 0.039(4) 0.037(4) 0.038(4) 0.004(3) 0.008(3) -0.001(4)
C6 0.046(5) 0.063(6) 0.055(6) 0.011(5) 0.020(4) 0.008(5)
C7 0.058(6) 0.054(6) 0.050(5) 0.007(5) 0.009(4) -0.006(5)
C8 0.077(7) 0.050(6) 0.072(7) 0.026(5) 0.005(6) 0.007(5)
C9 0.040(4) 0.029(4) 0.047(5) 0.003(4) 0.002(4) -0.003(3)
C10 0.060(5) 0.076(7) 0.037(5) -0.005(5) 0.003(4) -0.007(5)
C11 0.077(6) 0.095(9) 0.059(7) -0.008(6) -0.015(5) -0.009(6)
C12 0.059(5) 0.100(9) 0.089(7) 0.004(7) -0.031(6) -0.004(6)
C13 0.036(5) 0.093(8) 0.086(7) 0.012(6) -0.001(4) -0.012(5)
C14 0.035(4) 0.065(6) 0.060(5) 0.007(5) 0.007(4) -0.001(4)
N1 0.047(4) 0.041(4) 0.055(5) 0.006(3) 0.004(3) 0.010(3)
N2 0.045(4) 0.049(5) 0.051(5) 0.010(3) 0.008(3) 0.002(3)
P1 0.0307(10) 0.0374(11) 0.0394(11) -0.0018(9) 0.0094(8) 0.0004(9)
S1A 0.0360(11) 0.0366(11) 0.0595(13) 0.0052(10) 0.0124(9) -0.0047(9)
S2A 0.0473(12) 0.0427(12) 0.0444(12) -0.0046(10) 0.0027(9) -0.0035(10)
S3A 0.0577(14) 0.0544(14) 0.0534(13) 0.0101(11) 0.0293(11) 0.0037(11)
S4 0.0559(13) 0.0398(12) 0.0406(11) -0.0006(9) 0.0142(10) 0.0020(10)
Se1 0.0508(6) 0.0654(6) 0.0560(6) -0.0067(5) 0.0235(4) 0.0103(5)

loop_
_atom_type_symbol
_atom_type_description
_atom_type_scat_dispersion_real
_atom_type_scat_dispersion_imag
_atom_type_scat_source
C C 0.0033 0.0016 'International Tables Vol C Tables 4.2.6.8 and 6.1.1.4'
H H 0 0 'International Tables Vol C Tables 4.2.6.8 and 6.1.1.4'
N N 0.0061 0.0033 'International Tables Vol C Tables 4.2.6.8 and 6.1.1.4'
P P 0.1023 0.0942 'International Tables Vol C Tables 4.2.6.8 and 6.1.1.4'
S S 0.1246 0.1234 'International Tables Vol C Tables 4.2.6.8 and 6.1.1.4'
Se Se -0.0929 2.2259 'International Tables Vol C Tables 4.2.6.8 and 6.1.1.4'

loop_
_geom_angle_atom_site_label_1
_geom_angle_atom_site_label_2
_geom_angle_atom_site_label_3
_geom_angle
_geom_angle_site_symmetry_1
_geom_angle_site_symmetry_3
S1A C1 S2A 115.9(4) . .
S1A C1 P1 111.6(4) . .
S2A C1 P1 114.8(4) . .
S1A C1 H1 104.3 . .
S2A C1 H1 104.3 . .
P1 C1 H1 104.3 . .
N1 C2 S2A 116.1(6) . .
N1 C2 H2A 108.3 . .
S2A C2 H2A 108.3 . .
N1 C2 H2B 108.3 . .
S2A C2 H2B 108.3 . .
H2A C2 H2B 107.4 . .
N1 C3 S1A 116.3(6) . .
N1 C3 H3A 108.2 . .
S1A C3 H3A 108.2 . .
N1 C3 H3B 108.2 . .
S1A C3 H3B 108.2 . .
H3A C3 H3B 107.4 . .
N1 C4 H4A 109.5 . .
N1 C4 H4B 109.5 . .
H4A C4 H4B 109.5 . .
N1 C4 H4C 109.5 . .
H4A C4 H4C 109.5 . .
H4B C4 H4C 109.5 . .
S4 C5 S3A 114.6(4) . .
S4 C5 P1 117.5(4) . .
S3A C5 P1 111.9(4) . .
S4 C5 H5 103.5 . .
S3A C5 H5 103.5 . .
P1 C5 H5 103.5 . .
N2 C6 S4 117.9(6) . .
N2 C6 H6A 107.8 . .
S4 C6 H6A 107.8 . .
N2 C6 H6B 107.8 . .
S4 C6 H6B 107.8 . .
H6A C6 H6B 107.2 . .
N2 C7 S3A 117.5(7) . .
N2 C7 H7A 107.9 . .
S3A C7 H7A 107.9 . .
N2 C7 H7B 107.9 . .
S3A C7 H7B 107.9 . .
H7A C7 H7B 107.2 . .
N2 C8 H8A 109.5 . .
N2 C8 H8B 109.5 . .
H8A C8 H8B 109.5 . .
N2 C8 H8C 109.5 . .
H8A C8 H8C 109.5 . .
H8B C8 H8C 109.5 . .
C10 C9 C14 120.1(8) . .
C10 C9 P1 118.8(7) . .
C14 C9 P1 121.1(7) . .
C11 C10 C9 119.6(10) . .
C11 C10 H10 120.2 . .
C9 C10 H10 120.2 . .
C12 C11 C10 120.5(11) . .
C12 C11 H11 119.8 . .
C10 C11 H11 119.8 . .
C11 C12 C13 121.3(10) . .
C11 C12 H12 119.3 . .
C13 C12 H12 119.3 . .
C12 C13 C14 118.1(11) . .
C12 C13 H13 121 . .
C14 C13 H13 121 . .
C9 C14 C13 120.3(10) . .
C9 C14 H14 119.8 . .
C13 C14 H14 119.8 . .
C3 N1 C2 113.5(7) . .
C3 N1 C4 116.3(8) . .
C2 N1 C4 114.8(8) . .
C6 N2 C7 112.4(7) . .
C6 N2 C8 115.5(8) . .
C7 N2 C8 114.7(8) . .
C9 P1 C1 103.9(4) . .
C9 P1 C5 109.6(4) . .
C1 P1 C5 104.4(4) . .
C9 P1 Se1 114.6(3) . .
C1 P1 Se1 114.8(3) . .
C5 P1 Se1 109.0(3) . .
C1 S1A C3 101.4(4) . .
C1 S2A C2 101.4(4) . .
C5 S3A C7 101.6(4) . .
C5 S4 C6 103.3(4) . .

loop_
_geom_bond_atom_site_label_1
_geom_bond_atom_site_label_2
_geom_bond_distance
_geom_bond_site_symmetry_2
C1 S1A 1.810(8) .
C1 S2A 1.814(8) .
C1 P1 1.841(8) .
C1 H1 0.98 .
C2 N1 1.423(11) .
C2 S2A 1.859(9) .
C2 H2A 0.97 .
C2 H2B 0.97 .
C3 N1 1.412(11) .
C3 S1A 1.851(9) .
C3 H3A 0.97 .
C3 H3B 0.97 .
C4 N1 1.476(11) .
C4 H4A 0.96 .
C4 H4B 0.96 .
C4 H4C 0.96 .
C5 S4 1.815(8) .
C5 S3A 1.817(8) .
C5 P1 1.852(8) .
C5 H5 0.98 .
C6 N2 1.401(11) .
C6 S4 1.859(9) .
C6 H6A 0.97 .
C6 H6B 0.97 .
C7 N2 1.421(12) .
C7 S3A 1.830(9) .
C7 H7A 0.97 .
C7 H7B 0.97 .
C8 N2 1.459(12) .
C8 H8A 0.96 .
C8 H8B 0.96 .
C8 H8C 0.96 .
C9 C10 1.384(12) .
C9 C14 1.391(12) .
C9 P1 1.815(8) .
C10 C11 1.375(14) .
C10 H10 0.93 .
C11 C12 1.383(18) .
C11 H11 0.93 .
C12 C13 1.376(17) .
C12 H12 0.93 .
C13 C14 1.409(13) .
C13 H13 0.93 .
C14 H14 0.93 .
P1 Se1 2.089(2) .

loop_
_geom_torsion_atom_site_label_1
_geom_torsion_atom_site_label_2
_geom_torsion_atom_site_label_3
_geom_torsion_atom_site_label_4
_geom_torsion
_geom_torsion_site_symmetry_1
_geom_torsion_site_symmetry_2
_geom_torsion_site_symmetry_3
_geom_torsion_site_symmetry_4
C14 C9 C10 C11 0.0(14) . . . .
P1 C9 C10 C11 -179.2(8) . . . .
C9 C10 C11 C12 2.1(18) . . . .
C10 C11 C12 C13 -4(2) . . . .
C11 C12 C13 C14 4.4(19) . . . .
C10 C9 C14 C13 0.0(14) . . . .
P1 C9 C14 C13 179.2(8) . . . .
C12 C13 C14 C9 -2.2(16) . . . .
S1A C3 N1 C2 -68.8(9) . . . .
S1A C3 N1 C4 67.7(9) . . . .
S2A C2 N1 C3 68.3(9) . . . .
S2A C2 N1 C4 -68.9(9) . . . .
S4 C6 N2 C7 64.4(10) . . . .
S4 C6 N2 C8 -69.8(10) . . . .
S3A C7 N2 C6 -69.2(9) . . . .
S3A C7 N2 C8 65.3(9) . . . .
C10 C9 P1 C1 -143.7(7) . . . .
C14 C9 P1 C1 37.0(8) . . . .
C10 C9 P1 C5 105.2(7) . . . .
C14 C9 P1 C5 -74.1(8) . . . .
C10 C9 P1 Se1 -17.7(8) . . . .
C14 C9 P1 Se1 163.1(6) . . . .
S1A C1 P1 C9 58.3(5) . . . .
S2A C1 P1 C9 -167.3(4) . . . .
S1A C1 P1 C5 173.1(4) . . . .
S2A C1 P1 C5 -52.4(5) . . . .
S1A C1 P1 Se1 -67.6(4) . . . .
S2A C1 P1 Se1 66.8(5) . . . .
S4 C5 P1 C9 64.8(6) . . . .
S3A C5 P1 C9 -70.9(5) . . . .
S4 C5 P1 C1 -46.0(5) . . . .
S3A C5 P1 C1 178.3(4) . . . .
S4 C5 P1 Se1 -169.0(3) . . . .
S3A C5 P1 Se1 55.2(4) . . . .
S2A C1 S1A C3 -46.9(5) . . . .
P1 C1 S1A C3 87.0(5) . . . .
N1 C3 S1A C1 55.0(7) . . . .
S1A C1 S2A C2 46.7(5) . . . .
P1 C1 S2A C2 -85.8(5) . . . .
N1 C2 S2A C1 -54.1(7) . . . .
S4 C5 S3A C7 -46.0(6) . . . .
P1 C5 S3A C7 91.1(5) . . . .
N2 C7 S3A C5 57.7(8) . . . .
S3A C5 S4 C6 43.4(6) . . . .
P1 C5 S4 C6 -91.2(5) . . . .
N2 C6 S4 C5 -50.7(9) . . . .
